data_4345420
loop_
_publ_author_name
'Thu\'ery, Pierre'
'Harrowfield, Jack'

_publ_section_title
;
 Coordination Polymers and Cage-Containing Frameworks in Uranyl Ion
 Complexes with rac- and (1R,2R)-trans-1,2-Cyclohexanedicarboxylates:
 Consequences of Chirality.
;
_journal_issue 3
_journal_name_full 'Inorganic chemistry'
_journal_page_first 1455
_journal_page_last 1469
_journal_paper_doi 10.1021/acs.inorgchem.6b02537
_journal_volume 56
_journal_year 2017
_chemical_formula_sum 'C24 H34 Na2 O18 U2'
_chemical_formula_weight 1132.55
_space_group_crystal_system tetragonal
_space_group_IT_number 88
_space_group_name_Hall '-I 4ad'
_space_group_name_H-M_alt 'I 41/a'
_symmetry_space_group_name_Hall '-I 4ad'
_symmetry_space_group_name_H-M 'I 41/a :2'
_atom_sites_solution_hydrogens mixed
_audit_creation_method SHELXL-2014
_cell_angle_alpha 90
_cell_angle_beta 90
_cell_angle_gamma 90
_cell_formula_units_Z 8
_cell_length_a 18.0521(8)
_cell_length_b 18.0521(8)
_cell_length_c 19.4747(13)
_cell_measurement_reflns_used 60186
_cell_measurement_temperature 150(2)
_cell_measurement_theta_max 25.66
_cell_measurement_theta_min 2.26
_cell_volume 6346.4(6)
_computing_cell_refinement 'HKL2000 (Otwinowski & Minor, 1997)'
_computing_data_collection 'COLLECT (Nonius, 1998)'
_computing_data_reduction 'HKL2000 (Otwinowski & Minor, 1997)'
_computing_molecular_graphics 'SHELXTL (Sheldrick, 2008)'
_computing_publication_material 'SHELXTL (Sheldrick, 2008); PLATON (Spek, 2003)'
_computing_structure_refinement 'SHELXL (Sheldrick, 2015)'
_computing_structure_solution 'SHELXT (Sheldrick, 2015)'
_diffrn_ambient_temperature 150(2)
_diffrn_measured_fraction_theta_full 0.998
_diffrn_measured_fraction_theta_max 0.998
_diffrn_measurement_device_type 'Nonius Kappa-CCD area-detector diffractometer'
_diffrn_measurement_method 'two \f and three \w scans with 2\% steps (275 frames)'
_diffrn_radiation_monochromator graphite
_diffrn_radiation_source 'fine-focus sealed tube'
_diffrn_radiation_type MoK\a
_diffrn_radiation_wavelength 0.71073
_diffrn_reflns_av_R_equivalents 0.0281
_diffrn_reflns_av_unetI/netI 0.0357
_diffrn_reflns_Laue_measured_fraction_full 0.998
_diffrn_reflns_Laue_measured_fraction_max 0.998
_diffrn_reflns_limit_h_max 22
_diffrn_reflns_limit_h_min -21
_diffrn_reflns_limit_k_max 15
_diffrn_reflns_limit_k_min -15
_diffrn_reflns_limit_l_max 23
_diffrn_reflns_limit_l_min -23
_diffrn_reflns_number 60186
_diffrn_reflns_point_group_measured_fraction_full 0.998
_diffrn_reflns_point_group_measured_fraction_max 0.998
_diffrn_reflns_theta_full 25.242
_diffrn_reflns_theta_max 25.663
_diffrn_reflns_theta_min 2.256
_diffrn_standards_decay_% 0
_diffrn_standards_interval_time 0
_diffrn_standards_number 0
_exptl_absorpt_coefficient_mu 10.301
_exptl_absorpt_correction_T_max 0.396
_exptl_absorpt_correction_T_min 0.263
_exptl_absorpt_correction_type multi-scan
_exptl_absorpt_process_details 'SCALEPACK (Otwinowski & Minor, 1997)'
_exptl_crystal_colour 'translucent light yellow'
_exptl_crystal_density_diffrn 2.371
_exptl_crystal_description platelet
_exptl_crystal_F_000 4224
_exptl_crystal_size_max 0.16
_exptl_crystal_size_mid 0.14
_exptl_crystal_size_min 0.09
_refine_diff_density_max 0.558
_refine_diff_density_min -1.307
_refine_diff_density_rms 0.137
_refine_ls_extinction_method none
_refine_ls_goodness_of_fit_ref 1.149
_refine_ls_hydrogen_treatment constr
_refine_ls_matrix_type full
_refine_ls_number_parameters 245
_refine_ls_number_reflns 3013
_refine_ls_number_restraints 131
_refine_ls_restrained_S_all 1.135
_refine_ls_R_factor_all 0.0612
_refine_ls_R_factor_gt 0.0449
_refine_ls_shift/su_max 0.001
_refine_ls_shift/su_mean 0.000
_refine_ls_structure_factor_coef Fsqd
_refine_ls_weighting_details 'w=1/[\s^2^(Fo^2^)+(0.0391P)^2^+56.0046P] where P=(Fo^2^+2Fc^2^)/3'
_refine_ls_weighting_scheme calc
_refine_ls_wR_factor_gt 0.0942
_refine_ls_wR_factor_ref 0.0990
_reflns_Friedel_coverage 0.000
_reflns_number_gt 2478
_reflns_number_total 3013
_reflns_threshold_expression 'I > 2\s(I)'
_cod_data_source_file ic6b02537_si_002.cif
_cod_data_source_block 10
_cod_original_cell_volume 6346.4(7)
_cod_database_code 4345420
_shelx_space_group_comment
;
The symmetry employed for this shelxl refinement is uniquely defined
by the following loop, which should always be used as a source of
symmetry information in preference to the above space-group names.
They are only intended as comments.
;
_shelxl_version_number 2014-3

loop_
_space_group_symop_operation_xyz
'x, y, z'
'-x+1/2, -y, z+1/2'
'-y+3/4, x+1/4, z+1/4'
'y+3/4, -x+3/4, z+3/4'
'x+1/2, y+1/2, z+1/2'
'-x+1, -y+1/2, z+1'
'-y+5/4, x+3/4, z+3/4'
'y+5/4, -x+5/4, z+5/4'
'-x, -y, -z'
'x-1/2, y, -z-1/2'
'y-3/4, -x-1/4, -z-1/4'
'-y-3/4, x-3/4, -z-3/4'
'-x+1/2, -y+1/2, -z+1/2'
'x, y+1/2, -z'
'y-1/4, -x+1/4, -z+1/4'
'-y-1/4, x-1/4, -z-1/4'

loop_
_atom_site_label
_atom_site_type_symbol
_atom_site_fract_x
_atom_site_fract_y
_atom_site_fract_z
_atom_site_U_iso_or_equiv
_atom_site_adp_type
_atom_site_occupancy
_atom_site_site_symmetry_order
_atom_site_calc_flag
_atom_site_refinement_flags_posn
_atom_site_refinement_flags_adp
_atom_site_refinement_flags_occupancy
_atom_site_disorder_assembly
_atom_site_disorder_group
U1 U 0.53666(2) 0.43258(2) 0.27598(2) 0.04628(14) Uani 1 1 d . . . . .
Na1 Na 0.7114(2) 0.3186(2) 0.2061(2) 0.0611(10) Uani 1 1 d . . . . .
O1 O 0.5425(3) 0.5067(3) 0.2181(3) 0.0535(15) Uani 1 1 d . . . . .
O2 O 0.5303(3) 0.3599(3) 0.3357(3) 0.0524(15) Uani 1 1 d . . . . .
O3 O 0.6743(3) 0.4197(4) 0.2865(4) 0.0582(17) Uani 1 1 d . . . . .
O4 O 0.6199(4) 0.4955(4) 0.3558(3) 0.0604(17) Uani 1 1 d . . . . .
O5 O 0.7647(4) 0.2788(5) 0.3898(4) 0.072(2) Uani 1 1 d . . . . .
O6 O 0.7033(4) 0.3454(3) 0.4646(4) 0.069(2) Uani 1 1 d . . . . .
O7 O 0.4711(3) 0.3499(3) 0.1935(3) 0.0538(15) Uani 1 1 d . . . . .
O8 O 0.5922(3) 0.3543(3) 0.1876(3) 0.0541(15) Uani 1 1 d . . . . .
O9 O 0.6623(3) 0.2152(3) 0.2668(3) 0.0549(16) Uani 1 1 d . . . . .
H9A H 0.6341 0.2097 0.3013 0.066 Uiso 1 1 d R U . . .
H9B H 0.6363 0.1902 0.2309 0.066 Uiso 1 1 d R U . . .
C1A C 0.7420(7) 0.4736(5) 0.3874(8) 0.052(3) Uani 0.667(11) 1 d D U P A 1
H1A H 0.7225 0.4812 0.4326 0.062 Uiso 0.667(11) 1 d R U P A 1
C2A C 0.7925(6) 0.4060(6) 0.3846(7) 0.051(3) Uani 0.667(11) 1 d D U P A 1
H2A H 0.8092 0.3948 0.3391 0.062 Uiso 0.667(11) 1 d R U P A 1
C4A C 0.9014(8) 0.4897(8) 0.4096(10) 0.066(3) Uani 0.667(11) 1 d D U P A 1
H4A H 0.9400 0.4987 0.4424 0.079 Uiso 0.667(11) 1 d R U P A 1
H4B H 0.9240 0.4823 0.3657 0.079 Uiso 0.667(11) 1 d R U P A 1
C5A C 0.8474(7) 0.5542(8) 0.4143(8) 0.065(3) Uani 0.667(11) 1 d D U P A 1
H5A H 0.8748 0.5972 0.3999 0.079 Uiso 0.667(11) 1 d R U P A 1
H5B H 0.8292 0.5637 0.4596 0.079 Uiso 0.667(11) 1 d R U P A 1
C1B C 0.7612(18) 0.4649(16) 0.3547(14) 0.055(3) Uani 0.333(11) 1 d D U P A 2
H1B H 0.7909 0.4407 0.3206 0.066 Uiso 0.333(11) 1 d R U P A 2
C2B C 0.7739(7) 0.4216(9) 0.4208(14) 0.057(3) Uani 0.333(11) 1 d D U P A 2
H2B H 0.7496 0.4487 0.4567 0.069 Uiso 0.333(11) 1 d R U P A 2
C4B C 0.8785(19) 0.5062(9) 0.4398(15) 0.066(3) Uani 0.333(11) 1 d D U P A 2
H4C H 0.8515 0.5265 0.4778 0.079 Uiso 0.333(11) 1 d R U P A 2
H4D H 0.9304 0.5089 0.4508 0.079 Uiso 0.333(11) 1 d R U P A 2
C5B C 0.8643(8) 0.5579(17) 0.3794(16) 0.064(3) Uani 0.333(11) 1 d D U P A 2
H5C H 0.8934 0.5414 0.3412 0.077 Uiso 0.333(11) 1 d R U P A 2
H5D H 0.8763 0.6088 0.3889 0.077 Uiso 0.333(11) 1 d R U P A 2
C3 C 0.8580(5) 0.4238(6) 0.4327(5) 0.065(2) Uani 1 1 d D U . . .
H3A H 0.8905 0.3816 0.4323 0.078 Uiso 0.667(11) 1 d R U P A .
H3B H 0.8401 0.4300 0.4786 0.078 Uiso 0.667(11) 1 d R U P . .
H3C H 0.8804 0.4016 0.3931 0.078 Uiso 0.333(11) 1 d R U P . .
H3D H 0.8700 0.3952 0.4726 0.078 Uiso 0.333(11) 1 d R U P . .
C6 C 0.7829(5) 0.5439(5) 0.3642(5) 0.062(2) Uani 1 1 d D U . . .
H6A H 0.7502 0.5860 0.3670 0.074 Uiso 0.667(11) 1 d R U P A .
H6B H 0.7993 0.5388 0.3177 0.074 Uiso 0.667(11) 1 d R U P . .
H6C H 0.7548 0.5633 0.4019 0.074 Uiso 0.333(11) 1 d R U P . .
H6D H 0.7701 0.5720 0.3242 0.074 Uiso 0.333(11) 1 d R U P . .
C7 C 0.6779(6) 0.4611(5) 0.3384(5) 0.060(3) Uani 1 1 d . . . . .
C8 C 0.7507(6) 0.3396(7) 0.4148(6) 0.069(3) Uani 1 1 d D . . . .
C9 C 0.5337(6) 0.2750(5) 0.1057(5) 0.055(2) Uani 1 1 d . . . . .
H9 H 0.5787 0.2432 0.1106 0.067 Uiso 1 1 calc R U . . .
C10 C 0.5414(6) 0.3205(5) 0.0384(5) 0.061(3) Uani 1 1 d . . . . .
H10A H 0.5020 0.3585 0.0368 0.073 Uiso 1 1 calc R U . . .
H10B H 0.5898 0.3464 0.0384 0.073 Uiso 1 1 calc R U . . .
C11 C 0.5361(7) 0.2716(7) -0.0252(5) 0.082(4) Uani 1 1 d . . . . .
H11A H 0.5388 0.3028 -0.0670 0.099 Uiso 1 1 calc R U . . .
H11B H 0.5783 0.2366 -0.0261 0.099 Uiso 1 1 calc R U . . .
C12 C 0.5318(6) 0.3281(5) 0.1654(5) 0.053(2) Uani 1 1 d . . . . .

loop_
_atom_site_aniso_label
_atom_site_aniso_U_11
_atom_site_aniso_U_22
_atom_site_aniso_U_33
_atom_site_aniso_U_23
_atom_site_aniso_U_13
_atom_site_aniso_U_12
U1 0.0469(2) 0.0481(2) 0.0439(2) 0.00079(15) 0.00142(15) -0.00018(14)
Na1 0.055(2) 0.062(2) 0.066(2) 0.0112(19) 0.0082(19) 0.0062(17)
O1 0.054(4) 0.052(4) 0.054(4) 0.011(3) 0.004(3) -0.001(3)
O2 0.059(4) 0.052(4) 0.045(3) 0.006(3) 0.004(3) -0.003(3)
O3 0.042(3) 0.059(4) 0.074(5) 0.004(4) -0.003(3) 0.004(3)
O4 0.062(4) 0.069(4) 0.050(4) -0.011(3) 0.000(3) -0.015(3)
O5 0.066(5) 0.082(5) 0.068(5) 0.024(4) 0.009(4) -0.007(4)
O6 0.077(5) 0.037(3) 0.093(6) 0.003(4) -0.015(5) -0.002(3)
O7 0.046(3) 0.062(4) 0.054(4) -0.006(3) -0.006(3) -0.007(3)
O8 0.050(4) 0.060(4) 0.053(4) -0.007(3) -0.001(3) 0.001(3)
O9 0.049(3) 0.070(4) 0.046(4) 0.003(3) 0.001(3) -0.010(3)
C1A 0.053(5) 0.050(5) 0.053(6) -0.009(5) 0.000(5) -0.007(4)
C2A 0.049(5) 0.057(5) 0.048(6) -0.007(5) 0.004(5) -0.005(4)
C4A 0.052(5) 0.074(6) 0.072(6) -0.012(5) 0.011(5) -0.010(5)
C5A 0.060(6) 0.065(5) 0.072(6) -0.012(6) 0.013(5) -0.017(5)
C1B 0.053(6) 0.054(6) 0.057(7) -0.004(6) 0.001(6) -0.006(5)
C2B 0.050(6) 0.063(6) 0.058(7) 0.000(6) 0.001(6) -0.006(5)
C4B 0.053(6) 0.076(6) 0.069(7) -0.008(6) 0.008(6) -0.012(6)
C5B 0.054(6) 0.067(6) 0.070(7) -0.007(6) 0.010(6) -0.015(6)
C3 0.051(4) 0.078(5) 0.066(5) -0.002(4) -0.002(4) -0.005(4)
C6 0.061(4) 0.057(4) 0.066(5) -0.003(4) 0.003(4) -0.010(4)
C7 0.070(7) 0.052(6) 0.058(6) 0.009(5) -0.015(5) -0.016(5)
C8 0.050(6) 0.087(9) 0.070(8) 0.034(7) -0.014(6) -0.015(6)
C9 0.073(6) 0.049(5) 0.044(5) -0.002(4) 0.004(5) -0.010(4)
C10 0.079(7) 0.061(6) 0.042(5) 0.000(5) 0.009(5) -0.022(5)
C11 0.097(9) 0.091(8) 0.059(7) 0.005(6) 0.012(6) -0.038(7)
C12 0.063(6) 0.056(5) 0.039(5) 0.010(4) 0.001(5) -0.001(5)

loop_
_atom_type_symbol
_atom_type_description
_atom_type_scat_dispersion_real
_atom_type_scat_dispersion_imag
_atom_type_scat_source
C C 0.0033 0.0016 'International Tables Vol C Tables 4.2.6.8 and 6.1.1.4'
H H 0.0000 0.0000 'International Tables Vol C Tables 4.2.6.8 and 6.1.1.4'
O O 0.0106 0.0060 'International Tables Vol C Tables 4.2.6.8 and 6.1.1.4'
Na Na 0.0362 0.0249 'International Tables Vol C Tables 4.2.6.8 and 6.1.1.4'
U U -9.6767 9.6646 'International Tables Vol C Tables 4.2.6.8 and 6.1.1.4'

loop_
_geom_angle_atom_site_label_1
_geom_angle_atom_site_label_2
_geom_angle_atom_site_label_3
_geom_angle
_geom_angle_site_symmetry_1
_geom_angle_site_symmetry_3
O1 U1 O2 178.5(3) . .
O1 U1 O6 89.4(3) . 16_656
O2 U1 O6 90.0(3) . 16_656
O1 U1 O8 87.9(3) . .
O2 U1 O8 93.5(2) . .
O6 U1 O8 123.2(3) 16_656 .
O1 U1 O4 91.0(3) . .
O2 U1 O4 88.1(3) . .
O6 U1 O4 119.1(3) 16_656 .
O8 U1 O4 117.7(2) . .
O1 U1 O7 94.1(3) . .
O2 U1 O7 87.0(2) . .
O6 U1 O7 71.0(3) 16_656 .
O8 U1 O7 52.7(2) . .
O4 U1 O7 168.8(2) . .
O1 U1 O3 93.6(2) . .
O2 U1 O3 86.7(2) . .
O6 U1 O3 170.3(3) 16_656 .
O8 U1 O3 66.2(2) . .
O4 U1 O3 51.7(2) . .
O7 U1 O3 117.9(2) . .
O1 U1 O5 89.8(3) . 16_656
O2 U1 O5 88.7(3) . 16_656
O6 U1 O5 52.7(3) 16_656 16_656
O8 U1 O5 175.4(2) . 16_656
O4 U1 O5 66.3(3) . 16_656
O7 U1 O5 123.5(3) . 16_656
O3 U1 O5 118.0(3) . 16_656
O8 Na1 O4 94.1(3) . 7_544
O8 Na1 O9 87.1(3) . .
O4 Na1 O9 149.8(3) 7_544 .
O8 Na1 O9 176.2(3) . 13_655
O4 Na1 O9 88.1(2) 7_544 13_655
O9 Na1 O9 92.6(2) . 13_655
O8 Na1 O3 68.8(2) . .
O4 Na1 O3 109.2(3) 7_544 .
O9 Na1 O3 99.3(3) . .
O9 Na1 O3 107.5(3) 13_655 .
O8 Na1 O5 103.5(3) . 13_655
O4 Na1 O5 66.8(3) 7_544 13_655
O9 Na1 O5 83.6(2) . 13_655
O9 Na1 O5 80.2(2) 13_655 13_655
O3 Na1 O5 171.5(3) . 13_655
C7 O3 Na1 157.5(7) . .
C7 O3 U1 93.6(6) . .
Na1 O3 U1 106.4(3) . .
C7 O4 Na1 136.8(7) . 8_454
C7 O4 U1 96.3(6) . .
Na1 O4 U1 116.8(3) 8_454 .
C8 O5 U1 92.3(7) . 11_666
C8 O5 Na1 157.4(7) . 13_655
U1 O5 Na1 104.5(3) 11_666 13_655
C8 O6 U1 94.6(6) . 11_666
C12 O7 U1 93.0(5) . .
C12 O8 Na1 139.8(6) . .
C12 O8 U1 95.9(6) . .
Na1 O8 U1 116.1(3) . .
Na1 O9 Na1 87.4(2) . 13_655
Na1 O9 H9A 135.1 . .
Na1 O9 H9A 111.4 13_655 .
Na1 O9 H9B 101.0 . .
Na1 O9 H9B 120.2 13_655 .
H9A O9 H9B 103.2 . .
C7 C1A C2A 108.3(10) . .
C7 C1A C6 107.7(9) . .
C2A C1A C6 111.3(10) . .
C7 C1A H1A 108.7 . .
C2A C1A H1A 111.5 . .
C6 C1A H1A 109.3 . .
C1A C2A C8 108.4(10) . .
C1A C2A C3 105.6(9) . .
C8 C2A C3 107.9(9) . .
C1A C2A H2A 112.9 . .
C8 C2A H2A 110.3 . .
C3 C2A H2A 111.5 . .
C3 C4A C5A 104.8(12) . .
C3 C4A H4A 108.4 . .
C5A C4A H4A 107.2 . .
C3 C4A H4B 112.5 . .
C5A C4A H4B 115.7 . .
H4A C4A H4B 108.0 . .
C4A C5A C6 110.8(11) . .
C4A C5A H5A 105.6 . .
C6 C5A H5A 107.7 . .
C4A C5A H5B 114.3 . .
C6 C5A H5B 110.5 . .
H5A C5A H5B 107.5 . .
C6 C1B C2B 110.3(18) . .
C6 C1B C7 109(2) . .
C2B C1B C7 107.4(18) . .
C6 C1B H1B 112.1 . .
C2B C1B H1B 105.5 . .
C7 C1B H1B 112.5 . .
C1B C2B C3 105.2(17) . .
C1B C2B C8 112.8(18) . .
C3 C2B C8 107.7(10) . .
C1B C2B H2B 106.6 . .
C3 C2B H2B 109.3 . .
C8 C2B H2B 114.8 . .
C5B C4B C3 119(2) . .
C5B C4B H4C 106.1 . .
C3 C4B H4C 108.5 . .
C5B C4B H4D 107.8 . .
C3 C4B H4D 107.6 . .
H4C C4B H4D 107.7 . .
C6 C5B C4B 102.2(19) . .
C6 C5B H5C 109.1 . .
C4B C5B H5C 108.5 . .
C6 C5B H5D 114.4 . .
C4B C5B H5D 113.5 . .
H5C C5B H5D 108.8 . .
C2B C3 C4B 106.0(16) . .
C4A C3 C2A 112.7(11) . .
C4A C3 H3A 107.9 . .
C2B C3 H3A 125.6 . .
C4B C3 H3A 128.3 . .
C2A C3 H3A 107.3 . .
C4A C3 H3B 111.4 . .
C2A C3 H3B 109.5 . .
H3A C3 H3B 107.8 . .
C2B C3 H3C 106.7 . .
C4B C3 H3C 112.0 . .
C4A C3 H3D 123.6 . .
C2B C3 H3D 109.5 . .
C4B C3 H3D 113.1 . .
H3C C3 H3D 109.3 . .
C1B C6 C5B 115.9(19) . .
C5A C6 C1A 106.2(10) . .
C5A C6 H6A 109.4 . .
C1A C6 H6A 109.9 . .
C5A C6 H6B 112.2 . .
C1A C6 H6B 110.4 . .
H6A C6 H6B 108.7 . .
C1B C6 H6C 107.8 . .
C5B C6 H6C 107.5 . .
C1B C6 H6D 110.1 . .
C5B C6 H6D 107.6 . .
H6C C6 H6D 107.6 . .
O3 C7 O4 117.7(9) . .
O3 C7 C1A 129.3(11) . .
O4 C7 C1A 112.9(10) . .
O3 C7 C1B 104.1(15) . .
O4 C7 C1B 137.0(15) . .
O5 C8 O6 120.2(9) . .
O5 C8 C2A 116.4(11) . .
O6 C8 C2A 123.4(12) . .
O5 C8 C2B 146.4(14) . .
O6 C8 C2B 92.6(12) . .
C12 C9 C9 111.1(8) . 6_554
C12 C9 C10 108.4(7) . .
C9 C9 C10 112.8(7) 6_554 .
C12 C9 H9 108.1 . .
C9 C9 H9 108.1 6_554 .
C10 C9 H9 108.1 . .
C11 C10 C9 111.9(8) . .
C11 C10 H10A 109.2 . .
C9 C10 H10A 109.2 . .
C11 C10 H10B 109.2 . .
C9 C10 H10B 109.2 . .
H10A C10 H10B 107.9 . .
C11 C11 C10 110.6(9) 6_554 .
C11 C11 H11A 109.5 6_554 .
C10 C11 H11A 109.5 . .
C11 C11 H11B 109.5 6_554 .
C10 C11 H11B 109.5 . .
H11A C11 H11B 108.1 . .
O8 C12 O7 118.4(8) . .
O8 C12 C9 118.7(9) . .
O7 C12 C9 122.9(9) . .

loop_
_geom_bond_atom_site_label_1
_geom_bond_atom_site_label_2
_geom_bond_distance
_geom_bond_site_symmetry_2
U1 O1 1.753(6) .
U1 O2 1.757(6) .
U1 O6 2.419(6) 16_656
U1 O8 2.442(6) .
U1 O4 2.442(6) .
U1 O7 2.491(6) .
U1 O3 2.504(6) .
U1 O5 2.507(7) 16_656
U1 Na1 4.005(4) .
Na1 O8 2.276(7) .
Na1 O4 2.298(8) 7_544
Na1 O9 2.379(7) .
Na1 O9 2.418(7) 13_655
Na1 O3 2.497(8) .
Na1 O5 2.601(10) 13_655
Na1 Na1 3.315(7) 13_655
Na1 U1 4.038(4) 7_544
O3 C7 1.258(12) .
O4 C7 1.263(12) .
O4 Na1 2.298(8) 8_454
O5 C8 1.228(14) .
O5 U1 2.507(7) 11_666
O5 Na1 2.601(10) 13_655
O6 C8 1.297(14) .
O6 U1 2.419(6) 11_666
O7 C12 1.284(11) .
O8 C12 1.264(11) .
O9 Na1 2.418(7) 13_655
O9 H9A 0.8484 .
O9 H9B 0.9558 .
C1A C7 1.517(17) .
C1A C2A 1.526(9) .
C1A C6 1.536(9) .
C1A H1A 0.9570 .
C2A C8 1.533(17) .
C2A C3 1.541(9) .
C2A H2A 0.9568 .
C4A C3 1.494(18) .
C4A C5A 1.522(9) .
C4A H4A 0.9595 .
C4A H4B 0.9573 .
C5A C6 1.531(9) .
C5A H5A 0.9619 .
C5A H5B 0.9569 .
C1B C6 1.49(3) .
C1B C2B 1.523(10) .
C1B C7 1.54(3) .
C1B H1B 0.9593 .
C2B C3 1.535(10) .
C2B C8 1.543(10) .
C2B H2B 0.9592 .
C4B C5B 1.523(10) .
C4B C3 1.539(10) .
C4B H4C 0.9587 .
C4B H4D 0.9623 .
C5B C6 1.521(10) .
C5B H5C 0.9586 .
C5B H5D 0.9622 .
C3 H3A 0.9627 .
C3 H3B 0.9569 .
C3 H3C 0.9584 .
C3 H3D 0.9583 .
C6 H6A 0.9626 .
C6 H6B 0.9567 .
C6 H6C 0.9587 .
C6 H6D 0.9584 .
C9 C12 1.509(13) .
C9 C9 1.515(18) 6_554
C9 C10 1.553(12) .
C9 H9 1.0000 .
C10 C11 1.525(14) .
C10 H10A 0.9900 .
C10 H10B 0.9900 .
C11 C11 1.52(2) 6_554
C11 H11A 0.9900 .
C11 H11B 0.9900 .

loop_
_geom_hbond_atom_site_label_D
_geom_hbond_atom_site_label_H
_geom_hbond_atom_site_label_A
_geom_hbond_distance_DH
_geom_hbond_distance_HA
_geom_hbond_distance_DA
_geom_hbond_angle_DHA
_geom_hbond_site_symmetry_A
O9 H9A O2 0.85 2.25 3.025(9) 151.7 11_666
O9 H9B O7 0.96 2.20 3.037(9) 146.3 6_554
